data_1567208
loop_
_publ_author_name
'Keener, Megan'
'Fadaei-Tirani, Farzaneh'
'Scopelliti, Rosario'
'Zivkovic, Ivica'
'Mazzanti, Marinella'

_publ_section_title
;
 Nitrogen activation and cleavage by a multimetallic uranium complex.
;
_journal_issue 27
_journal_name_full 'Chemical science'
_journal_page_first 8025
_journal_page_last 8035
_journal_paper_doi 10.1039/d2sc02997a
_journal_volume 13
_journal_year 2022
_chemical_formula_moiety 'C48 H126 N5 O8 Si10 U2, 2(C18 H36 K N2 O6)'
_chemical_formula_sum 'C84 H198 K2 N9 O20 Si10 U2'
_chemical_formula_weight 2489.66
_space_group_crystal_system triclinic
_space_group_IT_number 2
_space_group_name_Hall '-P 1'
_space_group_name_H-M_alt 'P -1'
_atom_sites_solution_hydrogens geom
_atom_sites_solution_primary dual
_atom_sites_solution_secondary difmap
_audit_creation_date 2022-03-28
_audit_creation_method
;
Olex2 1.5
(compiled 2021.12.09 svn.r5202d8cf for OlexSys, GUI svn.r6439)
;
_audit_update_record
;
2022-05-24 deposited with the CCDC.	2022-06-22 downloaded from the CCDC.
;
_cell_angle_alpha 106.635(2)
_cell_angle_beta 103.811(2)
_cell_angle_gamma 95.243(2)
_cell_formula_units_Z 1
_cell_length_a 13.8976(4)
_cell_length_b 14.7410(4)
_cell_length_c 18.5692(4)
_cell_measurement_reflns_used 22776
_cell_measurement_temperature 139.99(10)
_cell_measurement_theta_max 75.6210
_cell_measurement_theta_min 4.1460
_cell_volume 3487.04(17)
_computing_cell_refinement 'CrysAlisPro 1.171.41.123a (Rigaku OD, 2022)'
_computing_data_collection 'CrysAlisPro 1.171.41.123a (Rigaku OD, 2022)'
_computing_data_reduction 'CrysAlisPro 1.171.41.123a (Rigaku OD, 2022)'
_computing_molecular_graphics 'Olex2 1.5 (Dolomanov et al., 2009)'
_computing_publication_material 'Olex2 1.5 (Dolomanov et al., 2009)'
_computing_structure_refinement 'SHELXL 2018/3 (Sheldrick, 2015)'
_computing_structure_solution 'SHELXT  (Sheldrick, 2015)'
_diffrn_ambient_environment N~2~
_diffrn_ambient_temperature 139.99(10)
_diffrn_detector 'CCD plate'
_diffrn_detector_area_resol_mean 5.2817
_diffrn_detector_type AtlasS2
_diffrn_measured_fraction_theta_full 0.999
_diffrn_measured_fraction_theta_max 0.986
_diffrn_measurement_details
;
List of Runs (angles in degrees, time in seconds):

  # Type    Start    End  Width  t~exp~   \w     \q     \k     \f   Frames
#--------------------------------------------------------------------------
  1  \w   -114.00 -11.00   1.00    2.00    --  -40.91 -67.00 -61.00  103
  2  \w    -60.00  24.00   1.00    2.00    --  -40.91  67.00  72.00   84
  3  \w     38.00  63.00   1.00    2.00    --   40.91  67.00  72.00   25
  4  \w     98.00 125.00   1.00    8.00    --  112.00  67.00  72.00   27
  5  \w    103.00 140.00   1.00    8.00    --  112.00 -67.00 -61.00   37
  6  \w     50.00  91.00   1.00    8.00    --  112.00 -67.00 -61.00   41
  7  \w   -115.00 -18.00   1.00    2.00    --  -40.91 -38.00-180.00   97
  8  \w    -29.00   6.00   1.00    2.00    --   40.91 -57.00 150.00   35
  9  \w     -5.00  20.00   1.00    2.00    --   40.91 -67.00 -61.00   25
 10  \w     63.00  94.00   1.00    2.00    --   40.91-125.00-120.00   31
 11  \w     34.00  87.00   1.00    2.00    --   40.91-125.00-180.00   53
 12  \w     82.00 123.00   1.00    8.00    --  112.00 178.00-150.00   41
 13  \w     96.00 128.00   1.00    8.00    --  112.00  30.00-150.00   32
 14  \w    102.00 151.00   1.00    8.00    --  112.00  45.00   0.00   49
 15  \w     30.00  63.00   1.00    8.00    --  112.00 -94.00 -60.00   33
 16  \w     30.00 104.00   1.00    8.00    --  112.00 -94.00-150.00   74
 17  \w    129.00 178.00   1.00    8.00    --  112.00  30.00-150.00   49
 18  \w     84.00 111.00   1.00    8.00    --  112.00  61.00 150.00   27
 19  \w    113.00 178.00   1.00    8.00    --  112.00  61.00 150.00   65
 20  \w     50.00 109.00   1.00    8.00    --  112.00-111.00 120.00   59
 21  \w    104.00 177.00   1.00    8.00    --  112.00  77.00 -60.00   73
 22  \w     83.00 178.00   1.00    8.00    --  112.00  61.00  90.00   95
 23  \w     52.00  79.00   1.00    8.00    --  112.00 -94.00-180.00   27
 24  \w     76.00 109.00   1.00    8.00    --  112.00-111.00  60.00   33
 25  \w     29.00  71.00   1.00    8.00    --  112.00 -94.00-120.00   42
 26  \w     52.00 103.00   1.00    8.00    --  112.00-111.00  30.00   51
 27  \w     74.00 107.00   1.00    8.00    --  112.00-111.00  90.00   33
 28  \w     38.00 109.00   1.00    8.00    --  112.00-111.00 -30.00   71
 29  \w    105.00 175.00   1.00    8.00    --  112.00 111.00  30.00   70
 30  \w     63.00 109.00   1.00    8.00    --  112.00-111.00-150.00   46
 31  \w     47.00 107.00   1.00    8.00    --  112.00 -94.00 120.00   60
 32  \w     82.00 131.00   1.00    8.00    --  112.00 -45.00 -90.00   49
 33  \w    104.00 178.00   1.00    8.00    --  112.00  77.00-180.00   74
 34  \w    134.00 165.00   1.00    8.00    --  112.00  77.00  30.00   31
 35  \w     46.00 109.00   1.00    8.00    --  112.00-111.00   0.00   63
 36  \w    112.00 149.00   1.00    8.00    --  112.00  77.00  60.00   37
 37  \w     36.00 109.00   1.00    8.00    --  112.00-111.00 -90.00   73
 38  \w     78.00 109.00   1.00    8.00    --  112.00-111.00 -60.00   31
 39  \w    110.00 171.00   1.00    8.00    --  112.00 111.00 -90.00   61
 40  \w     46.00  71.00   1.00    8.00    --  112.00 -94.00 -90.00   25
 41  \w     61.00  86.00   1.00    8.00    --  112.00 -94.00 150.00   25
;
_diffrn_measurement_device 'four-circle diffractometer'
_diffrn_measurement_device_type 'SuperNova, Dual, Cu at home/near, AtlasS2'
_diffrn_measurement_method '\w scans'
_diffrn_orient_matrix_type 'CrysAlisPro convention (1999,Acta A55,543-557)'
_diffrn_orient_matrix_UB_11 -0.0778982000
_diffrn_orient_matrix_UB_12 -0.0773405000
_diffrn_orient_matrix_UB_13 -0.0683794000
_diffrn_orient_matrix_UB_21 0.0791006000
_diffrn_orient_matrix_UB_22 -0.0664324000
_diffrn_orient_matrix_UB_23 -0.0061939000
_diffrn_orient_matrix_UB_31 -0.0331819000
_diffrn_orient_matrix_UB_32 -0.0431692000
_diffrn_orient_matrix_UB_33 0.0583897000
_diffrn_radiation_monochromator mirror
_diffrn_radiation_probe x-ray
_diffrn_radiation_type 'Cu K\a'
_diffrn_radiation_wavelength 1.54184
_diffrn_reflns_av_R_equivalents 0.0513
_diffrn_reflns_av_unetI/netI 0.0515
_diffrn_reflns_Laue_measured_fraction_full 0.999
_diffrn_reflns_Laue_measured_fraction_max 0.986
_diffrn_reflns_limit_h_max 17
_diffrn_reflns_limit_h_min -17
_diffrn_reflns_limit_k_max 18
_diffrn_reflns_limit_k_min -18
_diffrn_reflns_limit_l_max 23
_diffrn_reflns_limit_l_min -19
_diffrn_reflns_number 41330
_diffrn_reflns_point_group_measured_fraction_full 0.999
_diffrn_reflns_point_group_measured_fraction_max 0.986
_diffrn_reflns_theta_full 67.684
_diffrn_reflns_theta_max 76.131
_diffrn_reflns_theta_min 3.176
_diffrn_source 'micro-focus sealed X-ray tube'
_diffrn_source_type 'SuperNova (Cu) X-ray Source'
_exptl_absorpt_coefficient_mu 8.254
_exptl_absorpt_correction_T_max 1.00000
_exptl_absorpt_correction_T_min 0.44245
_exptl_absorpt_correction_type multi-scan
_exptl_absorpt_process_details
;
CrysAlisPro 1.171.41.123a (Rigaku Oxford Diffraction, 2022)
Empirical absorption correction using spherical harmonics,
implemented in SCALE3 ABSPACK scaling algorithm.
;
_exptl_crystal_colour 'metallic dark black'
_exptl_crystal_density_diffrn 1.186
_exptl_crystal_description irregular
_exptl_crystal_F_000 1287
_exptl_crystal_size_max 0.448
_exptl_crystal_size_mid 0.367
_exptl_crystal_size_min 0.22
_refine_diff_density_max 2.296
_refine_diff_density_min -1.675
_refine_diff_density_rms 0.149
_refine_ls_extinction_method none
_refine_ls_goodness_of_fit_ref 1.030
_refine_ls_hydrogen_treatment constr
_refine_ls_matrix_type full
_refine_ls_number_parameters 667
_refine_ls_number_reflns 14411
_refine_ls_number_restraints 922
_refine_ls_restrained_S_all 1.055
_refine_ls_R_factor_all 0.0634
_refine_ls_R_factor_gt 0.0592
_refine_ls_shift/su_max 0.001
_refine_ls_shift/su_mean 0.000
_refine_ls_structure_factor_coef Fsqd
_refine_ls_weighting_details 'w=1/[\s^2^(Fo^2^)+(0.1043P)^2^+7.6578P] where P=(Fo^2^+2Fc^2^)/3'
_refine_ls_weighting_scheme calc
_refine_ls_wR_factor_gt 0.1574
_refine_ls_wR_factor_ref 0.1614
_reflns_Friedel_coverage 0.000
_reflns_number_gt 13148
_reflns_number_total 14411
_reflns_threshold_expression 'I > 2\s(I)'
_cod_data_source_file d2sc02997a2.cif
_cod_data_source_block mk-539
_cod_depositor_comments 'Adding full bibliography for 1567201--1567212.cif.'
_cod_original_cell_volume 3487.02(17)
_cod_database_code 1567208
_shelx_shelxl_version_number 2018/3
_chemical_oxdiff_formula 'C50 H60 N4 O20 Si8 K2 U2'
_shelx_space_group_comment
;
The symmetry employed for this shelxl refinement is uniquely defined
by the following loop, which should always be used as a source of
symmetry information in preference to the above space-group names.
They are only intended as comments.
;
_shelx_estimated_absorpt_t_max 0.264
_shelx_estimated_absorpt_t_min 0.119
_olex2_refinement_description
;
1. Fixed Uiso
 At 1.2 times of:
  All C(H,H) groups, All N(H) groups
 At 1.5 times of:
  All C(H,H,H) groups
2. Restrained distances
 K1-C47
 3.6 with sigma of 0.02
 K1-C45
 3.6 with sigma of 0.02
 C44-C43 \\sim C32-C31 \\sim C33-C34 \\sim C36-C35 \\sim C46-C45 \\sim C48-C47
\\sim C38-C37 \\sim C39-C40
 \\sim C41-C42
 with sigma of 0.02
 N4-C43 \\sim N4-C31 \\sim N4-C42 \\sim N5-C48 \\sim N5-C36 \\sim N5-C37
 with sigma of 0.02
 C43-C31 \\sim C31-C42
 with sigma of 0.02
 C48-C37 \\sim C37-C36
 with sigma of 0.02
 O6-C34 \\sim O6-C35 \\sim O5-C33 \\sim O5-C32 \\sim O7-C41 \\sim O7-C40 \\sim
O8-C39 \\sim O8-C38 \\sim O10-
 C47 \\sim O10-C46 \\sim O9-C45 \\sim O9-C44
 with sigma of 0.02
 C40-C41 \\sim C39-C38 \\sim C47-C46 \\sim C45-C44 \\sim C35-C34 \\sim C33-C32
 with sigma of 0.02
 C29-C28 \\sim C28-C30 \\sim C29-C30
 with sigma of 0.02
 Si5-C25 \\sim Si5-C26 \\sim Si5-C27 \\sim Si6-C29 \\sim Si6-C28 \\sim Si6-C30
 with sigma of 0.02
 C25-C27 \\sim C27-C26 \\sim C25-C26
 with sigma of 0.02
 C13-C14 \\sim C14-C15 \\sim C13-C15
 with sigma of 0.02
 C10-C12 \\sim C12-C11 \\sim C10-C11
 with sigma of 0.02
 C9-C10 \\sim C9-C13 \\sim C9-C12 \\sim C9-C15 \\sim C9-C11 \\sim C9-C14
 with sigma of 0.02
3. Uiso/Uaniso restraints and constraints
Uanis(C21) \\sim Ueq, Uanis(O9) \\sim Ueq, Uanis(N4) \\sim Ueq, Uanis(C31)
\\sim Ueq, Uanis(C32) \\sim Ueq, Uanis(C42) \\sim Ueq, Uanis(C44) \\sim Ueq:
with sigma of 0.01 and sigma for terminal atoms of 0.02
Uanis(C2) \\sim Ueq, Uanis(C20) \\sim Ueq, Uanis(C16) \\sim Ueq, Uanis(C17)
\\sim Ueq: with sigma of 0.005 and sigma for terminal atoms of 0.01
Uanis(C2) \\sim Ueq: with sigma of 0.003 and sigma for terminal atoms of 0.006
4. Rigid body (RIGU) restrains
 All non-hydrogen atoms
 with sigma for 1-2 distances of 0.001 and sigma for 1-3 distances of 0.001
5. Others
 Sof(C13)=Sof(H13A)=Sof(H13B)=Sof(H13C)=Sof(C14)=Sof(H14A)=Sof(H14B)=Sof(H14C)=
 Sof(C15)=Sof(H15A)=Sof(H15B)=Sof(H15C)=1-FVAR(1)
 Sof(C10)=Sof(H10A)=Sof(H10B)=Sof(H10C)=Sof(C11)=Sof(H11A)=Sof(H11B)=Sof(H11C)=
 Sof(C12)=Sof(H12A)=Sof(H12B)=Sof(H12C)=FVAR(1)
 Fixed Sof: Si5(0.5) Si6(0.5) N1(0.5) H1(0.5) C25(0.5) H25A(0.5) H25B(0.5)
 H25C(0.5) C26(0.5) H26A(0.5) H26B(0.5) H26C(0.5) C27(0.5) H27A(0.5) H27B(0.5)
 H27C(0.5) C28(0.5) H28A(0.5) H28B(0.5) H28C(0.5) C29(0.5) H29A(0.5) H29B(0.5)
 H29C(0.5) C30(0.5) H30A(0.5) H30B(0.5)
6.a Secondary CH2 refined with riding coordinates:
 C30(H30A,H30B), C31(H31A,H31B), C32(H32A,H32B), C33(H33A,H33B), C34(H34A,
 H34B), C35(H35A,H35B), C36(H36A,H36B), C37(H37A,H37B), C38(H38A,H38B),
 C39(H39A,H39B), C40(H40A,H40B), C41(H41A,H41B), C42(H42A,H42B), C43(H43A,H43B),
  C44(H44A,H44B), C45(H45A,H45B), C46(H46A,H46B), C47(H47A,H47B), C48(H48A,H48B)
6.b Aromatic/amide H refined with riding coordinates:
 N1(H1)
6.c Idealised Me refined as rotating group:
 C2(H2A,H2B,H2C), C3(H3A,H3B,H3C), C4(H4A,H4B,H4C), C6(H6A,H6B,H6C), C7(H7A,
 H7B,H7C), C8(H8A,H8B,H8C), C10(H10A,H10B,H10C), C11(H11A,H11B,H11C), C12(H12A,
 H12B,H12C), C13(H13A,H13B,H13C), C14(H14A,H14B,H14C), C15(H15A,H15B,H15C),
 C16(H16A,H16B,H16C), C17(H17A,H17B,H17C), C18(H18A,H18B,H18C), C19(H19A,H19B,
 H19C), C20(H20A,H20B,H20C), C21(H21A,H21B,H21C), C22(H22A,H22B,H22C), C23(H23A,
 H23B,H23C), C24(H24A,H24B,H24C), C25(H25A,H25B,H25C), C26(H26A,H26B,H26C),
 C27(H27A,H27B,H27C), C28(H28A,H28B,H28C), C29(H29A,H29B,H29C)
;
_smtbx_masks_special_details
;
A solvent mask was calculated and 109 electrons were 
found in a volume of 800\%A^3^ in 2 voids per unit cell. 
This is consistent with the presence of 
1.35[C4H8O] per Asymmetric Unit 
which account for 108 electrons 
per unit cell.
;
_smtbx_masks_void_probe_radius 1.2
_smtbx_masks_void_truncation_radius 1.2
_olex2_date_sample_data_collection 2022-01-14
_olex2_submission_special_instructions 'No special instructions were received'
_oxdiff_exptl_absorpt_empirical_details
;
Empirical correction (ABSPACK) includes:
- Absorption correction using spherical harmonics
- Frame scaling
- Detector area scaling
- B-factor correction
;
_oxdiff_exptl_absorpt_empirical_full_max 2.587
_oxdiff_exptl_absorpt_empirical_full_min 0.484

loop_
_space_group_symop_operation_xyz
'x, y, z'
'-x, -y, -z'

loop_
_atom_site_label
_atom_site_type_symbol
_atom_site_fract_x
_atom_site_fract_y
_atom_site_fract_z
_atom_site_U_iso_or_equiv
_atom_site_adp_type
_atom_site_occupancy
_atom_site_site_symmetry_order
_atom_site_calc_flag
_atom_site_refinement_flags_posn
_atom_site_refinement_flags_adp
_atom_site_refinement_flags_occupancy
_atom_site_disorder_assembly
_atom_site_disorder_group
U1 U 0.44860(2) 0.42304(2) 0.38920(2) 0.03936(9) Uani 1 1 d . . . . .
Si1 Si 0.57188(14) 0.20951(13) 0.31509(11) 0.0471(4) Uani 1 1 d . . . . .
Si2 Si 0.5311(2) 0.5317(3) 0.2584(2) 0.0926(10) Uani 1 1 d . . . . .
Si3 Si 0.3571(3) 0.60047(17) 0.30894(14) 0.0745(7) Uani 1 1 d . . . . .
Si4 Si 0.22874(14) 0.26745(14) 0.25202(12) 0.0511(4) Uani 1 1 d . . . . .
Si5 Si 0.2223(3) 0.2920(3) 0.4125(3) 0.0525(8) Uani 0.5 1 d D . P A 1
Si6 Si 0.2556(3) 0.3584(4) 0.4323(3) 0.0593(10) Uani 0.5 1 d D . P A 2
O1 O 0.5306(4) 0.3002(3) 0.3582(3) 0.0524(10) Uani 1 1 d . . . . .
O2 O 0.4882(5) 0.1533(5) 0.2313(4) 0.0705(14) Uani 1 1 d . . . . .
O3 O 0.6755(4) 0.2333(4) 0.2920(4) 0.0591(11) Uani 1 1 d . . . . .
O4 O 0.5975(4) 0.1355(4) 0.3640(4) 0.0592(11) Uani 1 1 d . . . . .
N1 N 0.5737(10) 0.5165(9) 0.4850(7) 0.054(3) Uani 0.5 1 d . . P A 1
H1 H 0.631928 0.531519 0.476742 0.065 Uiso 0.5 1 calc R U P A 1
N2 N 0.4443(6) 0.5263(6) 0.3081(4) 0.0704(13) Uani 1 1 d . . . . .
N3 N 0.2867(4) 0.3266(5) 0.3481(4) 0.0525(11) Uani 1 1 d . . . . .
C1 C 0.4956(9) 0.0883(10) 0.1608(6) 0.093(2) Uani 1 1 d . . . . .
C2 C 0.3888(11) 0.0309(10) 0.1188(8) 0.112(3) Uani 1 1 d . U . . .
H2A H 0.366131 -0.001677 0.152467 0.168 Uiso 1 1 calc R U . . .
H2B H 0.389225 -0.016903 0.069797 0.168 Uiso 1 1 calc R U . . .
H2C H 0.342930 0.074850 0.107250 0.168 Uiso 1 1 calc R U . . .
C3 C 0.5289(13) 0.1411(13) 0.1123(8) 0.124(4) Uani 1 1 d . . . . .
H3A H 0.496337 0.197757 0.115532 0.186 Uiso 1 1 calc R U . . .
H3B H 0.510524 0.099205 0.057766 0.186 Uiso 1 1 calc R U . . .
H3C H 0.602074 0.161369 0.131199 0.186 Uiso 1 1 calc R U . . .
C4 C 0.5672(10) 0.0175(10) 0.1757(8) 0.109(3) Uani 1 1 d . . . . .
H4A H 0.631369 0.053456 0.212726 0.163 Uiso 1 1 calc R U . . .
H4B H 0.578900 -0.018671 0.126283 0.163 Uiso 1 1 calc R U . . .
H4C H 0.536893 -0.027096 0.197618 0.163 Uiso 1 1 calc R U . . .
C5 C 0.7766(7) 0.2645(7) 0.3393(6) 0.0702(17) Uani 1 1 d . . . . .
C6 C 0.8308(9) 0.3076(11) 0.2907(9) 0.103(3) Uani 1 1 d . . . . .
H6A H 0.828120 0.257529 0.242055 0.155 Uiso 1 1 calc R U . . .
H6B H 0.901096 0.333355 0.320680 0.155 Uiso 1 1 calc R U . . .
H6C H 0.797756 0.359413 0.278433 0.155 Uiso 1 1 calc R U . . .
C7 C 0.8233(8) 0.1776(9) 0.3512(8) 0.085(2) Uani 1 1 d . . . . .
H7A H 0.793586 0.152641 0.386082 0.128 Uiso 1 1 calc R U . . .
H7B H 0.896079 0.197298 0.374623 0.128 Uiso 1 1 calc R U . . .
H7C H 0.810052 0.127315 0.300601 0.128 Uiso 1 1 calc R U . . .
C8 C 0.7834(9) 0.3355(9) 0.4161(8) 0.097(3) Uani 1 1 d . . . . .
H8A H 0.742098 0.384159 0.408099 0.146 Uiso 1 1 calc R U . . .
H8B H 0.853573 0.366668 0.441826 0.146 Uiso 1 1 calc R U . . .
H8C H 0.759036 0.302706 0.448967 0.146 Uiso 1 1 calc R U . . .
C9 C 0.5418(6) 0.0911(6) 0.4051(5) 0.0690(17) Uani 1 1 d D . . . .
C10 C 0.4316(10) 0.0644(14) 0.3561(11) 0.077(4) Uani 0.499(14) 1 d D . P B 1
H10A H 0.390330 0.040198 0.384914 0.116 Uiso 0.499(14) 1 calc R U P B 1
H10B H 0.425510 0.014495 0.306492 0.116 Uiso 0.499(14) 1 calc R U P B 1
H10C H 0.408495 0.121383 0.345619 0.116 Uiso 0.499(14) 1 calc R U P B 1
C11 C 0.5582(13) 0.1542(12) 0.4858(9) 0.074(4) Uani 0.499(14) 1 d D . P B 1
H11A H 0.579349 0.220876 0.489082 0.111 Uiso 0.499(14) 1 calc R U P B 1
H11B H 0.610682 0.134897 0.521190 0.111 Uiso 0.499(14) 1 calc R U P B 1
H11C H 0.495567 0.148907 0.500971 0.111 Uiso 0.499(14) 1 calc R U P B 1
C12 C 0.5826(14) -0.0040(11) 0.4020(12) 0.080(5) Uani 0.499(14) 1 d D . P B 1
H12A H 0.542970 -0.042417 0.423494 0.120 Uiso 0.499(14) 1 calc R U P B 1
H12B H 0.653179 0.010595 0.432992 0.120 Uiso 0.499(14) 1 calc R U P B 1
H12C H 0.577472 -0.040268 0.347624 0.120 Uiso 0.499(14) 1 calc R U P B 1
C13 C 0.4787(16) -0.0017(12) 0.3572(13) 0.101(6) Uani 0.501(14) 1 d D . P B 2
H13A H 0.448565 -0.029827 0.390271 0.151 Uiso 0.501(14) 1 calc R U P B 2
H13B H 0.519939 -0.044995 0.333259 0.151 Uiso 0.501(14) 1 calc R U P B 2
H13C H 0.425308 0.007644 0.316120 0.151 Uiso 0.501(14) 1 calc R U P B 2
C14 C 0.4752(13) 0.1620(13) 0.4415(12) 0.081(5) Uani 0.501(14) 1 d D . P B 2
H14A H 0.429871 0.178712 0.399900 0.122 Uiso 0.501(14) 1 calc R U P B 2
H14B H 0.518791 0.220429 0.479563 0.122 Uiso 0.501(14) 1 calc R U P B 2
H14C H 0.435590 0.130899 0.467745 0.122 Uiso 0.501(14) 1 calc R U P B 2
C15 C 0.6223(12) 0.0841(13) 0.4756(10) 0.076(4) Uani 0.501(14) 1 d D . P B 2
H15A H 0.650679 0.148730 0.512454 0.113 Uiso 0.501(14) 1 calc R U P B 2
H15B H 0.675926 0.054021 0.457395 0.113 Uiso 0.501(14) 1 calc R U P B 2
H15C H 0.591598 0.045208 0.501704 0.113 Uiso 0.501(14) 1 calc R U P B 2
C16 C 0.6094(15) 0.4506(15) 0.2684(12) 0.144(4) Uani 1 1 d . U . . .
H16A H 0.602731 0.428145 0.312053 0.216 Uiso 1 1 calc R U . . .
H16B H 0.679045 0.481299 0.278721 0.216 Uiso 1 1 calc R U . . .
H16C H 0.591264 0.395833 0.220052 0.216 Uiso 1 1 calc R U . . .
C17 C 0.6332(15) 0.6361(16) 0.3033(12) 0.155(5) Uani 1 1 d . U . . .
H17A H 0.634277 0.672156 0.266549 0.233 Uiso 1 1 calc R U . . .
H17B H 0.697693 0.614097 0.316203 0.233 Uiso 1 1 calc R U . . .
H17C H 0.622100 0.677677 0.351177 0.233 Uiso 1 1 calc R U . . .
C18 C 0.4804(12) 0.5320(14) 0.1556(8) 0.122(5) Uani 1 1 d . . . . .
H18A H 0.427850 0.475569 0.126549 0.183 Uiso 1 1 calc R U . . .
H18B H 0.534889 0.529966 0.130311 0.183 Uiso 1 1 calc R U . . .
H18C H 0.452013 0.590527 0.156191 0.183 Uiso 1 1 calc R U . . .
C19 C 0.2531(9) 0.5660(9) 0.2159(6) 0.084(3) Uani 1 1 d . . . . .
H19A H 0.276514 0.587954 0.176981 0.126 Uiso 1 1 calc R U . . .
H19B H 0.195491 0.596100 0.225969 0.126 Uiso 1 1 calc R U . . .
H19C H 0.232741 0.496002 0.196091 0.126 Uiso 1 1 calc R U . . .
C20 C 0.4076(14) 0.7312(9) 0.3250(9) 0.114(4) Uani 1 1 d . U . . .
H20A H 0.475350 0.749453 0.361233 0.170 Uiso 1 1 calc R U . . .
H20B H 0.363220 0.772243 0.347036 0.170 Uiso 1 1 calc R U . . .
H20C H 0.410161 0.739344 0.274842 0.170 Uiso 1 1 calc R U . . .
C21 C 0.2930(14) 0.5964(9) 0.3870(8) 0.108(4) Uani 1 1 d . U . . .
H21A H 0.254475 0.531931 0.373568 0.162 Uiso 1 1 calc R U . . .
H21B H 0.247489 0.643503 0.390479 0.162 Uiso 1 1 calc R U . . .
H21C H 0.343772 0.611714 0.437403 0.162 Uiso 1 1 calc R U . . .
C22 C 0.1040(7) 0.3041(8) 0.2166(6) 0.078(2) Uani 1 1 d . . . . .
H22A H 0.055608 0.281280 0.240922 0.118 Uiso 1 1 calc R U . . .
H22B H 0.079032 0.275762 0.159619 0.118 Uiso 1 1 calc R U . . .
H22C H 0.112701 0.374298 0.230937 0.118 Uiso 1 1 calc R U . . .
C23 C 0.3071(8) 0.2925(8) 0.1887(5) 0.073(2) Uani 1 1 d . . . . .
H23A H 0.318648 0.361690 0.196406 0.110 Uiso 1 1 calc R U . . .
H23B H 0.271999 0.257741 0.133675 0.110 Uiso 1 1 calc R U . . .
H23C H 0.371855 0.271361 0.202685 0.110 Uiso 1 1 calc R U . . .
C24 C 0.2075(9) 0.1335(7) 0.2292(9) 0.106(4) Uani 1 1 d . . . . .
H24A H 0.272302 0.112137 0.242240 0.159 Uiso 1 1 calc R U . . .
H24B H 0.173679 0.102769 0.173356 0.159 Uiso 1 1 calc R U . . .
H24C H 0.165332 0.115511 0.260063 0.159 Uiso 1 1 calc R U . . .
C25 C 0.1154(12) 0.1848(12) 0.3690(12) 0.078(5) Uani 0.5 1 d D . P A 1
H25A H 0.060279 0.199249 0.332292 0.118 Uiso 0.5 1 calc R U P A 1
H25B H 0.091154 0.171695 0.411064 0.118 Uiso 0.5 1 calc R U P A 1
H25C H 0.139660 0.128329 0.341338 0.118 Uiso 0.5 1 calc R U P A 1
C26 C 0.1632(16) 0.3940(13) 0.4588(12) 0.082(6) Uani 0.5 1 d D . P A 1
H26A H 0.215492 0.450398 0.488820 0.124 Uiso 0.5 1 calc R U P A 1
H26B H 0.128389 0.375603 0.493940 0.124 Uiso 0.5 1 calc R U P A 1
H26C H 0.114849 0.409413 0.418073 0.124 Uiso 0.5 1 calc R U P A 1
C27 C 0.3086(12) 0.2632(14) 0.4953(10) 0.079(5) Uani 0.5 1 d D . P A 1
H27A H 0.322284 0.197811 0.476204 0.118 Uiso 0.5 1 calc R U P A 1
H27B H 0.276334 0.267833 0.537432 0.118 Uiso 0.5 1 calc R U P A 1
H27C H 0.371954 0.308967 0.515229 0.118 Uiso 0.5 1 calc R U P A 1
C28 C 0.1407(10) 0.4170(13) 0.4330(13) 0.071(4) Uani 0.5 1 d D . P A 2
H28A H 0.137052 0.442879 0.486924 0.107 Uiso 0.5 1 calc R U P A 2
H28B H 0.080312 0.369252 0.401886 0.107 Uiso 0.5 1 calc R U P A 2
H28C H 0.144871 0.469314 0.410483 0.107 Uiso 0.5 1 calc R U P A 2
C29 C 0.2333(16) 0.2414(11) 0.4542(13) 0.087(5) Uani 0.5 1 d D . P A 2
H29A H 0.183955 0.194095 0.409204 0.130 Uiso 0.5 1 calc R U P A 2
H29B H 0.207644 0.252768 0.500277 0.130 Uiso 0.5 1 calc R U P A 2
H29C H 0.296689 0.216941 0.464558 0.130 Uiso 0.5 1 calc R U P A 2
C30 C 0.3728(10) 0.4387(11) 0.5003(8) 0.059(3) Uani 0.5 1 d D . P A 2
H30A H 0.408561 0.411873 0.540209 0.071 Uiso 0.5 1 calc R U P A 2
H30B H 0.362918 0.504935 0.525049 0.071 Uiso 0.5 1 calc R U P A 2
K1 K -0.06420(13) -0.25816(13) 0.21158(12) 0.0679(5) Uani 1 1 d D . . . .
O5 O -0.0950(11) -0.4637(7) 0.1587(7) 0.139(3) Uani 1 1 d D . . . .
O6 O -0.0104(9) -0.3613(9) 0.3167(6) 0.131(3) Uani 1 1 d D . . . .
O7 O 0.0634(11) -0.2223(8) 0.1216(7) 0.134(3) Uani 1 1 d D . . . .
O8 O 0.1044(8) -0.1104(8) 0.2763(7) 0.124(3) Uani 1 1 d D . . . .
O9 O -0.2493(11) -0.2281(13) 0.1341(10) 0.178(4) Uani 1 1 d D U . . .
O10 O -0.1891(11) -0.1565(12) 0.2904(11) 0.175(4) Uani 1 1 d D . . . .
N4 N -0.1300(12) -0.3638(12) 0.0395(9) 0.156(3) Uani 1 1 d D U . . .
N5 N 0.0060(12) -0.1636(12) 0.3865(10) 0.157(3) Uani 1 1 d D . . . .
C31 C -0.1387(16) -0.4663(14) 0.0280(12) 0.170(5) Uani 1 1 d D U . . .
H31A H -0.123637 -0.496327 -0.022119 0.204 Uiso 1 1 calc R U . . .
H31B H -0.210328 -0.490889 0.020585 0.204 Uiso 1 1 calc R U . . .
C32 C -0.0786(19) -0.5039(16) 0.0866(9) 0.170(5) Uani 1 1 d D U . . .
H32A H -0.097709 -0.574709 0.069835 0.204 Uiso 1 1 calc R U . . .
H32B H -0.006339 -0.488373 0.090578 0.204 Uiso 1 1 calc R U . . .
C33 C -0.0463(14) -0.5037(11) 0.2125(8) 0.133(4) Uani 1 1 d D . . . .
H33A H 0.025690 -0.498844 0.213878 0.159 Uiso 1 1 calc R U . . .
H33B H -0.075436 -0.572736 0.196280 0.159 Uiso 1 1 calc R U . . .
C34 C -0.0551(11) -0.4559(9) 0.2901(8) 0.117(3) Uani 1 1 d D . . . .
H34A H -0.127069 -0.460161 0.288576 0.140 Uiso 1 1 calc R U . . .
H34B H -0.023007 -0.488899 0.326629 0.140 Uiso 1 1 calc R U . . .
C35 C -0.010(2) -0.3203(15) 0.3944(10) 0.197(8) Uani 1 1 d D . . . .
H35A H 0.014390 -0.361613 0.426129 0.236 Uiso 1 1 calc R U . . .
H35B H -0.078144 -0.309537 0.398327 0.236 Uiso 1 1 calc R U . . .
C36 C 0.060(2) -0.2279(14) 0.4201(14) 0.191(6) Uani 1 1 d D . . . .
H36A H 0.081576 -0.201039 0.477868 0.229 Uiso 1 1 calc R U . . .
H36B H 0.120676 -0.237392 0.401373 0.229 Uiso 1 1 calc R U . . .
C37 C 0.0735(14) -0.0737(14) 0.4004(12) 0.169(5) Uani 1 1 d D . . . .
H37A H 0.033196 -0.026434 0.385724 0.203 Uiso 1 1 calc R U . . .
H37B H 0.109379 -0.046475 0.456845 0.203 Uiso 1 1 calc R U . . .
C38 C 0.1462(14) -0.0894(15) 0.3557(8) 0.150(5) Uani 1 1 d D . . . .
H38A H 0.198399 -0.031124 0.374659 0.180 Uiso 1 1 calc R U . . .
H38B H 0.179572 -0.143118 0.365122 0.180 Uiso 1 1 calc R U . . .
C39 C 0.1783(11) -0.1181(11) 0.2386(8) 0.122(4) Uani 1 1 d D . . . .
H39A H 0.214006 -0.171273 0.245951 0.146 Uiso 1 1 calc R U . . .
H39B H 0.227791 -0.057621 0.258986 0.146 Uiso 1 1 calc R U . . .
C40 C 0.1270(13) -0.1373(11) 0.1556(9) 0.137(5) Uani 1 1 d D . . . .
H40A H 0.088674 -0.084994 0.150418 0.165 Uiso 1 1 calc R U . . .
H40B H 0.178345 -0.135953 0.126800 0.165 Uiso 1 1 calc R U . . .
C41 C 0.0218(16) -0.2424(13) 0.0435(8) 0.146(6) Uani 1 1 d D . . . .
H41A H 0.075419 -0.250684 0.016566 0.176 Uiso 1 1 calc R U . . .
H41B H -0.008948 -0.187363 0.034109 0.176 Uiso 1 1 calc R U . . .
C42 C -0.0555(17) -0.3300(15) 0.0097(13) 0.176(5) Uani 1 1 d D U . . .
H42A H -0.092684 -0.326787 -0.041865 0.212 Uiso 1 1 calc R U . . .
H42B H -0.017383 -0.383389 -0.001686 0.212 Uiso 1 1 calc R U . . .
C43 C -0.2255(17) -0.3388(19) 0.0103(14) 0.205(6) Uani 1 1 d D . . . .
H43A H -0.268139 -0.397269 -0.030047 0.246 Uiso 1 1 calc R U . . .
H43B H -0.214161 -0.291585 -0.016815 0.246 Uiso 1 1 calc R U . . .
C44 C -0.2851(19) -0.2988(17) 0.0644(12) 0.182(5) Uani 1 1 d D U . . .
H44A H -0.340749 -0.276294 0.033580 0.218 Uiso 1 1 calc R U . . .
H44B H -0.316512 -0.354208 0.075806 0.218 Uiso 1 1 calc R U . . .
C45 C -0.3109(14) -0.1996(17) 0.1764(12) 0.202(7) Uani 1 1 d D . . . .
H45A H -0.342713 -0.256162 0.186077 0.242 Uiso 1 1 calc R U . . .
H45B H -0.364928 -0.175713 0.145291 0.242 Uiso 1 1 calc R U . . .
C46 C -0.2664(18) -0.1247(19) 0.2519(14) 0.224(11) Uani 1 1 d D . . . .
H46A H -0.242448 -0.063831 0.244047 0.268 Uiso 1 1 calc R U . . .
H46B H -0.316698 -0.113119 0.281832 0.268 Uiso 1 1 calc R U . . .
C47 C -0.1376(17) -0.0905(18) 0.3612(11) 0.206(8) Uani 1 1 d D . . . .
H47A H -0.185102 -0.056702 0.386527 0.247 Uiso 1 1 calc R U . . .
H47B H -0.089835 -0.042265 0.353677 0.247 Uiso 1 1 calc R U . . .
C48 C -0.0825(16) -0.142(2) 0.4108(17) 0.210(7) Uani 1 1 d D . . . .
H48A H -0.063101 -0.101317 0.466345 0.252 Uiso 1 1 calc R U . . .
H48B H -0.125829 -0.202013 0.405249 0.252 Uiso 1 1 calc R U . . .

loop_
_atom_site_aniso_label
_atom_site_aniso_U_11
_atom_site_aniso_U_22
_atom_site_aniso_U_33
_atom_site_aniso_U_23
_atom_site_aniso_U_13
_atom_site_aniso_U_12
U1 0.03947(12) 0.03725(12) 0.03605(12) 0.00703(8) 0.00713(8) 0.00446(8)
Si1 0.0440(9) 0.0432(8) 0.0533(9) 0.0080(7) 0.0213(7) 0.0066(7)
Si2 0.0641(14) 0.130(3) 0.0954(19) 0.079(2) 0.0016(12) -0.0131(15)
Si3 0.115(2) 0.0473(11) 0.0507(11) 0.0184(9) 0.0030(12) 0.0080(12)
Si4 0.0423(9) 0.0441(9) 0.0531(9) 0.0071(7) -0.0003(7) 0.0028(7)
Si5 0.0419(18) 0.049(2) 0.068(2) 0.0161(18) 0.0225(16) 0.0027(16)
Si6 0.047(2) 0.070(3) 0.0535(18) 0.0082(19) 0.0170(16) 0.005(2)
O1 0.044(2) 0.0433(19) 0.064(3) 0.0033(17) 0.022(2) 0.0047(17)
O2 0.056(2) 0.080(4) 0.059(2) -0.004(2) 0.0145(17) 0.023(2)
O3 0.0529(19) 0.061(3) 0.071(3) 0.019(2) 0.0311(19) 0.0101(19)
O4 0.044(2) 0.060(3) 0.082(3) 0.030(2) 0.025(2) 0.0088(19)
N1 0.048(5) 0.057(5) 0.037(4) -0.004(4) 0.003(4) -0.006(5)
N2 0.074(3) 0.066(3) 0.062(3) 0.033(3) -0.005(2) -0.009(2)
N3 0.034(2) 0.067(3) 0.0473(16) 0.0097(18) 0.0075(15) 0.004(2)
C1 0.083(4) 0.112(6) 0.064(4) -0.011(3) 0.021(3) 0.038(4)
C2 0.096(4) 0.107(5) 0.092(5) -0.019(4) 0.007(3) 0.031(4)
C3 0.137(10) 0.156(9) 0.074(6) 0.010(6) 0.046(7) 0.046(7)
C4 0.096(6) 0.106(7) 0.092(7) -0.021(5) 0.019(5) 0.045(6)
C5 0.051(3) 0.072(4) 0.090(4) 0.022(3) 0.028(2) 0.008(3)
C6 0.062(5) 0.125(9) 0.147(8) 0.069(7) 0.046(6) 0.008(5)
C7 0.062(5) 0.096(5) 0.110(8) 0.039(5) 0.035(5) 0.027(5)
C8 0.065(6) 0.096(6) 0.100(4) -0.003(4) 0.011(4) 0.006(5)
C9 0.056(3) 0.069(4) 0.098(4) 0.040(3) 0.036(3) 0.010(3)
C10 0.053(4) 0.087(12) 0.100(8) 0.030(8) 0.040(4) 0.007(5)
C11 0.070(9) 0.072(7) 0.096(5) 0.039(5) 0.039(5) 0.009(7)
C12 0.082(10) 0.075(6) 0.112(12) 0.049(7) 0.056(10) 0.023(8)
C13 0.099(12) 0.078(6) 0.128(11) 0.042(6) 0.037(8) -0.015(7)
C14 0.066(9) 0.100(8) 0.118(12) 0.066(8) 0.053(9) 0.035(8)
C15 0.072(7) 0.076(10) 0.108(7) 0.054(7) 0.042(5) 0.029(6)
C16 0.130(8) 0.187(7) 0.157(9) 0.098(7) 0.054(6) 0.055(7)
C17 0.132(7) 0.176(7) 0.141(8) 0.044(7) 0.042(6) -0.048(6)
C18 0.105(9) 0.190(17) 0.093(6) 0.066(8) 0.038(5) 0.036(9)
C19 0.090(6) 0.089(6) 0.079(5) 0.041(5) 0.013(4) 0.025(5)
C20 0.157(8) 0.072(4) 0.100(7) 0.033(5) 0.012(6) 0.006(4)
C21 0.182(11) 0.081(6) 0.087(5) 0.044(6) 0.053(7) 0.055(7)
C22 0.048(4) 0.089(6) 0.083(6) 0.023(5) -0.007(3) 0.015(4)
C23 0.077(5) 0.092(6) 0.052(3) 0.022(4) 0.015(4) 0.029(5)
C24 0.078(7) 0.042(4) 0.162(11) 0.010(4) 0.000(7) -0.004(3)
C25 0.065(7) 0.085(8) 0.090(11) 0.027(8) 0.036(7) 0.000(8)
C26 0.104(17) 0.078(8) 0.098(14) 0.039(8) 0.062(13) 0.049(10)
C27 0.055(7) 0.115(15) 0.095(9) 0.065(11) 0.030(6) 0.028(8)
C28 0.035(5) 0.084(11) 0.085(12) 0.009(8) 0.022(6) 0.004(6)
C29 0.121(16) 0.059(8) 0.087(13) 0.018(7) 0.053(12) 0.003(6)
C30 0.043(5) 0.071(8) 0.046(4) 0.004(4) 0.003(4) 0.002(5)
K1 0.0507(8) 0.0584(9) 0.0776(11) 0.0170(8) -0.0058(8) 0.0038(7)
O5 0.194(10) 0.078(5) 0.134(4) 0.043(3) 0.022(5) -0.003(4)
O6 0.128(8) 0.150(5) 0.113(4) 0.065(4) 0.008(5) 0.003(5)
O7 0.176(6) 0.108(6) 0.120(4) 0.049(4) 0.043(5) 0.000(5)
O8 0.105(5) 0.106(5) 0.137(5) 0.012(4) 0.028(4) -0.005(5)
O9 0.142(6) 0.177(7) 0.209(6) 0.087(5) 0.004(4) 0.029(5)
O10 0.128(7) 0.195(11) 0.221(6) 0.064(8) 0.075(6) 0.056(8)
N4 0.168(6) 0.158(5) 0.119(5) 0.058(4) -0.006(4) -0.005(4)
N5 0.149(7) 0.167(6) 0.125(5) 0.010(5) 0.036(5) 0.000(6)
C31 0.195(10) 0.158(6) 0.141(6) 0.055(6) 0.021(6) -0.002(6)
C32 0.214(11) 0.147(8) 0.145(5) 0.052(6) 0.038(6) 0.024(7)
C33 0.164(12) 0.099(6) 0.165(6) 0.078(5) 0.059(7) 0.015(7)
C34 0.078(7) 0.144(6) 0.146(5) 0.081(6) 0.021(6) 0.021(5)
C35 0.25(2) 0.206(8) 0.121(6) 0.059(6) 0.037(10) 0.014(11)
C36 0.213(16) 0.191(9) 0.133(10) 0.016(6) 0.026(11) 0.031(10)
C37 0.163(11) 0.161(8) 0.121(8) -0.022(8) 0.023(8) -0.019(8)
C38 0.136(9) 0.128(12) 0.131(5) -0.009(7) 0.012(5) -0.022(8)
C39 0.111(7) 0.080(7) 0.168(6) 0.029(6) 0.047(5) -0.004(6)
C40 0.139(9) 0.108(7) 0.160(6) 0.025(6) 0.057(6) 0.012(6)
C41 0.184(11) 0.140(9) 0.118(5) 0.049(6) 0.044(6) 0.015(8)
C42 0.203(7) 0.164(8) 0.145(7) 0.053(6) 0.026(5) -0.008(6)
C43 0.187(8) 0.229(16) 0.176(9) 0.081(10) -0.010(8) 0.029(11)
C44 0.168(6) 0.172(8) 0.198(6) 0.095(5) -0.002(5) 0.014(6)
C45 0.198(12) 0.205(18) 0.242(9) 0.127(10) 0.049(6) 0.078(14)
C46 0.163(15) 0.26(2) 0.265(9) 0.088(10) 0.064(10) 0.093(15)
C47 0.165(13) 0.223(18) 0.228(11) 0.050(8) 0.075(8) 0.035(11)
C48 0.166(11) 0.26(2) 0.203(11) 0.058(16) 0.073(8) 0.032(11)

loop_
_atom_type_symbol
_atom_type_description
_atom_type_scat_dispersion_real
_atom_type_scat_dispersion_imag
_atom_type_scat_source
C C 0.0181 0.0091 'International Tables Vol C Tables 4.2.6.8 and 6.1.1.4'
H H 0.0000 0.0000 'International Tables Vol C Tables 4.2.6.8 and 6.1.1.4'
K K 0.3868 1.0657 'International Tables Vol C Tables 4.2.6.8 and 6.1.1.4'
N N 0.0311 0.0180 'International Tables Vol C Tables 4.2.6.8 and 6.1.1.4'
O O 0.0492 0.0322 'International Tables Vol C Tables 4.2.6.8 and 6.1.1.4'
Si Si 0.2541 0.3302 'International Tables Vol C Tables 4.2.6.8 and 6.1.1.4'
U U -4.3638 13.4090 'International Tables Vol C Tables 4.2.6.8 and 6.1.1.4'

loop_
_exptl_crystal_face_index_h
_exptl_crystal_face_index_k
_exptl_crystal_face_index_l
_exptl_crystal_face_perp_dist
0 0 -1 0.1589
0 -1 -2 0.1262
0 -2 1 0.1196
3 -8 -4 0.1235
-5 4 8 0.1088
0 9 -5 0.2729
-6 -5 -2 0.0945
0 3 -12 0.1927
-2 0 -10 0.1447
-4 -2 -7 0.1140
5 3 6 0.1198
2 0 10 0.1096
4 6 -11 0.2262
2 -3 -10 0.1530
-1 -7 -4 0.1035
-1 4 9 0.0999
0 6 6 0.1411
-7 4 7 0.0978
4 -9 3 0.1131
5 -8 1 0.1217
-9 2 3 0.0918
-8 4 0 0.1526
6 -6 6 0.1156
8 -4 0 0.2021
-8 -2 -1 0.0895
-6 1 -6 0.1103
5 -1 8 0.1080
6 0 6 0.1231
3 4 7 0.1089
-3 -6 -3 0.0928
-2 -4 -8 0.1120

loop_
_geom_angle_atom_site_label_1
_geom_angle_atom_site_label_2
_geom_angle_atom_site_label_3
_geom_angle
_geom_angle_site_symmetry_1
_geom_angle_site_symmetry_3
_geom_angle_publ_flag
O1 U1 U1 111.86(14) . 2_666 ?
O1 U1 Si6 110.68(16) . . ?
O1 U1 N1 121.8(4) . 2_666 ?
O1 U1 N2 114.6(3) . . ?
O1 U1 N3 95.5(2) . . ?
O1 U1 C30 95.7(3) . 2_666 ?
O1 U1 C30 117.8(4) . . ?
N1 U1 U1 29.0(3) 2_666 2_666 ?
N1 U1 U1 31.5(3) . 2_666 ?
N1 U1 O1 95.8(4) . . ?
N1 U1 N1 60.5(6) . 2_666 ?
N1 U1 N2 119.5(4) 2_666 . ?
N1 U1 N2 94.9(4) . . ?
N1 U1 N3 88.6(3) 2_666 . ?
N1 U1 N3 148.5(4) . . ?
N1 U1 C30 9.3(5) . 2_666 ?
N1 U1 C30 68.3(4) 2_666 2_666 ?
N2 U1 U1 110.05(19) . 2_666 ?
N2 U1 Si6 120.5(2) . . ?
N2 U1 C30 86.5(4) . 2_666 ?
N2 U1 C30 127.6(4) . . ?
N3 U1 U1 117.43(15) . 2_666 ?
N3 U1 Si6 31.88(16) . . ?
N3 U1 N2 106.9(2) . . ?
N3 U1 C30 157.0(3) . 2_666 ?
N3 U1 C30 68.4(3) . . ?
C30 U1 Si6 36.6(3) . . ?
C30 U1 Si6 125.1(3) 2_666 . ?
C30 U1 C30 88.6(4) . 2_666 ?
O1 Si1 O2 107.8(3) . . ?
O1 Si1 O3 115.4(3) . . ?
O1 Si1 O4 114.8(3) . . ?
O3 Si1 O2 104.8(3) . . ?
O4 Si1 O2 109.8(4) . . ?
O4 Si1 O3 103.8(3) . . ?
N2 Si2 C16 111.0(7) . . ?
N2 Si2 C17 115.5(7) . . ?
N2 Si2 C18 115.3(6) . . ?
C16 Si2 C17 93.9(11) . . ?
C16 Si2 C18 114.6(9) . . ?
C17 Si2 C18 104.5(9) . . ?
N2 Si3 C19 114.2(5) . . ?
N2 Si3 C20 115.3(7) . . ?
N2 Si3 C21 109.8(5) . . ?
C19 Si3 C20 103.5(6) . . ?
C19 Si3 C21 105.1(7) . . ?
C21 Si3 C20 108.2(7) . . ?
N3 Si4 C22 112.9(4) . . ?
N3 Si4 C23 111.1(4) . . ?
N3 Si4 C24 112.6(6) . . ?
C23 Si4 C22 106.0(5) . . ?
C23 Si4 C24 105.5(6) . . ?
C24 Si4 C22 108.1(5) . . ?
N3 Si5 C25 118.6(7) . . ?
N3 Si5 C26 109.2(8) . . ?
N3 Si5 C27 113.5(6) . . ?
C26 Si5 C25 104.3(7) . . ?
C26 Si5 C27 106.4(8) . . ?
C27 Si5 C25 103.9(7) . . ?
N3 Si6 U1 48.7(2) . . ?
N3 Si6 C28 116.9(8) . . ?
N3 Si6 C29 104.3(7) . . ?
N3 Si6 C30 101.7(6) . . ?
C28 Si6 U1 128.5(7) . . ?
C28 Si6 C29 108.8(7) . . ?
C29 Si6 U1 122.5(6) . . ?
C30 Si6 U1 53.2(5) . . ?
C30 Si6 C28 112.8(7) . . ?
C30 Si6 C29 112.0(7) . . ?
Si1 O1 U1 165.8(4) . . ?
C1 O2 Si1 132.0(6) . . ?
C5 O3 Si1 130.6(6) . . ?
C9 O4 Si1 132.7(5) . . ?
U1 N1 U1 119.5(6) . 2_666 ?
U1 N1 H1 120.3 . . ?
U1 N1 H1 120.3 2_666 . ?
Si2 N2 U1 121.2(5) . . ?
Si2 N2 Si3 121.0(4) . . ?
Si3 N2 U1 117.6(4) . . ?
Si4 N3 U1 121.5(3) . . ?
Si4 N3 Si5 112.8(4) . . ?
Si5 N3 U1 124.9(3) . . ?
Si6 N3 U1 99.4(3) . . ?
Si6 N3 Si4 137.8(4) . . ?
O2 C1 C2 105.5(9) . . ?
O2 C1 C3 110.4(11) . . ?
O2 C1 C4 112.2(10) . . ?
C2 C1 C4 108.7(12) . . ?
C3 C1 C2 110.1(12) . . ?
C3 C1 C4 109.9(11) . . ?
C1 C2 H2A 109.5 . . ?
C1 C2 H2B 109.5 . . ?
C1 C2 H2C 109.5 . . ?
H2A C2 H2B 109.5 . . ?
H2A C2 H2C 109.5 . . ?
H2B C2 H2C 109.5 . . ?
C1 C3 H3A 109.5 . . ?
C1 C3 H3B 109.5 . . ?
C1 C3 H3C 109.5 . . ?
H3A C3 H3B 109.5 . . ?
H3A C3 H3C 109.5 . . ?
H3B C3 H3C 109.5 . . ?
C1 C4 H4A 109.5 . . ?
C1 C4 H4B 109.5 . . ?
C1 C4 H4C 109.5 . . ?
H4A C4 H4B 109.5 . . ?
H4A C4 H4C 109.5 . . ?
H4B C4 H4C 109.5 . . ?
O3 C5 C6 104.6(9) . . ?
O3 C5 C7 109.7(8) . . ?
O3 C5 C8 111.7(8) . . ?
C6 C5 C7 108.4(9) . . ?
C8 C5 C6 112.0(11) . . ?
C8 C5 C7 110.2(10) . . ?
C5 C6 H6A 109.5 . . ?
C5 C6 H6B 109.5 . . ?
C5 C6 H6C 109.5 . . ?
H6A C6 H6B 109.5 . . ?
H6A C6 H6C 109.5 . . ?
H6B C6 H6C 109.5 . . ?
C5 C7 H7A 109.5 . . ?
C5 C7 H7B 109.5 . . ?
C5 C7 H7C 109.5 . . ?
H7A C7 H7B 109.5 . . ?
H7A C7 H7C 109.5 . . ?
H7B C7 H7C 109.5 . . ?
C5 C8 H8A 109.5 . . ?
C5 C8 H8B 109.5 . . ?
C5 C8 H8C 109.5 . . ?
H8A C8 H8B 109.5 . . ?
H8A C8 H8C 109.5 . . ?
H8B C8 H8C 109.5 . . ?
O4 C9 C10 107.3(9) . . ?
O4 C9 C11 110.7(9) . . ?
O4 C9 C12 104.3(9) . . ?
O4 C9 C13 114.5(12) . . ?
O4 C9 C14 109.5(9) . . ?
O4 C9 C15 104.7(9) . . ?
C10 C9 C12 107.4(9) . . ?
C11 C9 C10 114.4(9) . . ?
C11 C9 C12 112.2(9) . . ?
C13 C9 C14 109.7(10) . . ?
C13 C9 C15 112.8(10) . . ?
C15 C9 C14 105.2(9) . . ?
C9 C10 H10A 109.5 . . ?
C9 C10 H10B 109.5 . . ?
C9 C10 H10C 109.5 . . ?
H10A C10 H10B 109.5 . . ?
H10A C10 H10C 109.5 . . ?
H10B C10 H10C 109.5 . . ?
C9 C11 H11A 109.5 . . ?
C9 C11 H11B 109.5 . . ?
C9 C11 H11C 109.5 . . ?
H11A C11 H11B 109.5 . . ?
H11A C11 H11C 109.5 . . ?
H11B C11 H11C 109.5 . . ?
C9 C12 H12A 109.5 . . ?
C9 C12 H12B 109.5 . . ?
C9 C12 H12C 109.5 . . ?
H12A C12 H12B 109.5 . . ?
H12A C12 H12C 109.5 . . ?
H12B C12 H12C 109.5 . . ?
C9 C13 H13A 109.5 . . ?
C9 C13 H13B 109.5 . . ?
C9 C13 H13C 109.5 . . ?
H13A C13 H13B 109.5 . . ?
H13A C13 H13C 109.5 . . ?
H13B C13 H13C 109.5 . . ?
C9 C14 H14A 109.5 . . ?
C9 C14 H14B 109.5 . . ?
C9 C14 H14C 109.5 . . ?
H14A C14 H14B 109.5 . . ?
H14A C14 H14C 109.5 . . ?
H14B C14 H14C 109.5 . . ?
C9 C15 H15A 109.5 . . ?
C9 C15 H15B 109.5 . . ?
C9 C15 H15C 109.5 . . ?
H15A C15 H15B 109.5 . . ?
H15A C15 H15C 109.5 . . ?
H15B C15 H15C 109.5 . . ?
Si2 C16 H16A 109.5 . . ?
Si2 C16 H16B 109.5 . . ?
Si2 C16 H16C 109.5 . . ?
H16A C16 H16B 109.5 . . ?
H16A C16 H16C 109.5 . . ?
H16B C16 H16C 109.5 . . ?
Si2 C17 H17A 109.5 . . ?
Si2 C17 H17B 109.5 . . ?
Si2 C17 H17C 109.5 . . ?
H17A C17 H17B 109.5 . . ?
H17A C17 H17C 109.5 . . ?
H17B C17 H17C 109.5 . . ?
Si2 C18 H18A 109.5 . . ?
Si2 C18 H18B 109.5 . . ?
Si2 C18 H18C 109.5 . . ?
H18A C18 H18B 109.5 . . ?
H18A C18 H18C 109.5 . . ?
H18B C18 H18C 109.5 . . ?
Si3 C19 H19A 109.5 . . ?
Si3 C19 H19B 109.5 . . ?
Si3 C19 H19C 109.5 . . ?
H19A C19 H19B 109.5 . . ?
H19A C19 H19C 109.5 . . ?
H19B C19 H19C 109.5 . . ?
Si3 C20 H20A 109.5 . . ?
Si3 C20 H20B 109.5 . . ?
Si3 C20 H20C 109.5 . . ?
H20A C20 H20B 109.5 . . ?
H20A C20 H20C 109.5 . . ?
H20B C20 H20C 109.5 . . ?
Si3 C21 H21A 109.5 . . ?
Si3 C21 H21B 109.5 . . ?
Si3 C21 H21C 109.5 . . ?
H21A C21 H21B 109.5 . . ?
H21A C21 H21C 109.5 . . ?
H21B C21 H21C 109.5 . . ?
Si4 C22 H22A 109.5 . . ?
Si4 C22 H22B 109.5 . . ?
Si4 C22 H22C 109.5 . . ?
H22A C22 H22B 109.5 . . ?
H22A C22 H22C 109.5 . . ?
H22B C22 H22C 109.5 . . ?
Si4 C23 H23A 109.5 . . ?
Si4 C23 H23B 109.5 . . ?
Si4 C23 H23C 109.5 . . ?
H23A C23 H23B 109.5 . . ?
H23A C23 H23C 109.5 . . ?
H23B C23 H23C 109.5 . . ?
Si4 C24 H24A 109.5 . . ?
Si4 C24 H24B 109.5 . . ?
Si4 C24 H24C 109.5 . . ?
H24A C24 H24B 109.5 . . ?
H24A C24 H24C 109.5 . . ?
H24B C24 H24C 109.5 . . ?
Si5 C25 H25A 109.5 . . ?
Si5 C25 H25B 109.5 . . ?
Si5 C25 H25C 109.5 . . ?
H25A C25 H25B 109.5 . . ?
H25A C25 H25C 109.5 . . ?
H25B C25 H25C 109.5 . . ?
Si5 C26 H26A 109.5 . . ?
Si5 C26 H26B 109.5 . . ?
Si5 C26 H26C 109.5 . . ?
H26A C26 H26B 109.5 . . ?
H26A C26 H26C 109.5 . . ?
H26B C26 H26C 109.5 . . ?
Si5 C27 H27A 109.5 . . ?
Si5 C27 H27B 109.5 . . ?
Si5 C27 H27C 109.5 . . ?
H27A C27 H27B 109.5 . . ?
H27A C27 H27C 109.5 . . ?
H27B C27 H27C 109.5 . . ?
Si6 C28 H28A 109.5 . . ?
Si6 C28 H28B 109.5 . . ?
Si6 C28 H28C 109.5 . . ?
H28A C28 H28B 109.5 . . ?
H28A C28 H28C 109.5 . . ?
H28B C28 H28C 109.5 . . ?
Si6 C29 H29A 109.5 . . ?
Si6 C29 H29B 109.5 . . ?
Si6 C29 H29C 109.5 . . ?
H29A C29 H29B 109.5 . . ?
H29A C29 H29C 109.5 . . ?
H29B C29 H29C 109.5 . . ?
U1 C30 H30A 113.6 . . ?
U1 C30 H30B 113.6 . . ?
Si6 C30 U1 90.2(6) . . ?
Si6 C30 H30A 113.6 . . ?
Si6 C30 H30B 113.6 . . ?
H30A C30 H30B 110.9 . . ?
O5 K1 N4 60.8(4) . . ?
O5 K1 N5 115.6(4) . . ?
O5 K1 C44 81.9(5) . . ?
O6 K1 O5 58.8(3) . . ?
O6 K1 O7 121.0(4) . . ?
O6 K1 O8 97.5(4) . . ?
O6 K1 N4 119.2(4) . . ?
O6 K1 N5 57.2(4) . . ?
O6 K1 C44 128.4(5) . . ?
O7 K1 O5 99.0(4) . . ?
O7 K1 N4 62.4(4) . . ?
O7 K1 N5 118.4(4) . . ?
O7 K1 C44 95.2(5) . . ?
O8 K1 O5 135.3(4) . . ?
O8 K1 O7 58.7(3) . . ?
O8 K1 N4 120.6(4) . . ?
O8 K1 N5 60.8(4) . . ?
O8 K1 C44 133.7(5) . . ?
O9 K1 O5 100.1(5) . . ?
O9 K1 O6 132.0(4) . . ?
O9 K1 O7 103.7(5) . . ?
O9 K1 O8 121.6(4) . . ?
O9 K1 O10 57.4(5) . . ?
O9 K1 N4 65.7(5) . . ?
O9 K1 N5 116.9(5) . . ?
O9 K1 C44 21.7(4) . . ?
O10 K1 O5 121.8(5) . . ?
O10 K1 O6 95.2(5) . . ?
O10 K1 O7 136.2(4) . . ?
O10 K1 O8 95.6(4) . . ?
O10 K1 N4 122.7(5) . . ?
O10 K1 N5 59.6(5) . . ?
O10 K1 C44 77.4(5) . . ?
N4 K1 N5 176.3(5) . . ?
N4 K1 C44 45.4(4) . . ?
N5 K1 C44 136.7(5) . . ?
C32 O5 K1 114.5(11) . . ?
C33 O5 K1 114.7(9) . . ?
C33 O5 C32 110.9(12) . . ?
C34 O6 K1 115.2(8) . . ?
C34 O6 C35 109.9(11) . . ?
C35 O6 K1 118.9(13) . . ?
C40 O7 K1 113.5(10) . . ?
C40 O7 C41 113.8(11) . . ?
C41 O7 K1 117.6(11) . . ?
C38 O8 K1 114.5(10) . . ?
C39 O8 K1 116.4(8) . . ?
C39 O8 C38 110.1(11) . . ?
C44 O9 K1 109.0(14) . . ?
C45 O9 K1 117.0(12) . . ?
C45 O9 C44 119.4(15) . . ?
C46 O10 K1 120.9(15) . . ?
C46 O10 C47 112.6(14) . . ?
C47 O10 K1 113.3(11) . . ?
C31 N4 K1 108.6(12) . . ?
C42 N4 K1 105.4(13) . . ?
C42 N4 C31 112.7(15) . . ?
C42 N4 C43 112.5(19) . . ?
C43 N4 K1 106.0(14) . . ?
C43 N4 C31 111.2(14) . . ?
C36 N5 K1 107.7(13) . . ?
C36 N5 C37 110.6(14) . . ?
C37 N5 K1 106.3(12) . . ?
C48 N5 K1 106.2(16) . . ?
C48 N5 C36 116(2) . . ?
C48 N5 C37 109.6(14) . . ?
N4 C31 H31A 107.0 . . ?
N4 C31 H31B 107.0 . . ?
N4 C31 C32 121.5(18) . . ?
H31A C31 H31B 106.7 . . ?
C32 C31 H31A 107.0 . . ?
C32 C31 H31B 107.0 . . ?
O5 C32 C31 110.1(18) . . ?
O5 C32 H32A 109.6 . . ?
O5 C32 H32B 109.6 . . ?
C31 C32 H32A 109.6 . . ?
C31 C32 H32B 109.6 . . ?
H32A C32 H32B 108.2 . . ?
O5 C33 H33A 109.4 . . ?
O5 C33 H33B 109.4 . . ?
O5 C33 C34 111.4(13) . . ?
H33A C33 H33B 108.0 . . ?
C34 C33 H33A 109.4 . . ?
C34 C33 H33B 109.4 . . ?
O6 C34 C33 111.3(13) . . ?
O6 C34 H34A 109.4 . . ?
O6 C34 H34B 109.4 . . ?
C33 C34 H34A 109.4 . . ?
C33 C34 H34B 109.4 . . ?
H34A C34 H34B 108.0 . . ?
O6 C35 H35A 111.1 . . ?
O6 C35 H35B 111.1 . . ?
O6 C35 C36 103.4(18) . . ?
H35A C35 H35B 109.0 . . ?
C36 C35 H35A 111.1 . . ?
C36 C35 H35B 111.1 . . ?
N5 C36 C35 107(2) . . ?
N5 C36 H36A 110.4 . . ?
N5 C36 H36B 110.4 . . ?
C35 C36 H36A 110.4 . . ?
C35 C36 H36B 110.4 . . ?
H36A C36 H36B 108.6 . . ?
N5 C37 H37A 109.3 . . ?
N5 C37 H37B 109.3 . . ?
H37A C37 H37B 108.0 . . ?
C38 C37 N5 111.4(15) . . ?
C38 C37 H37A 109.3 . . ?
C38 C37 H37B 109.3 . . ?
O8 C38 C37 113.4(16) . . ?
O8 C38 H38A 108.9 . . ?
O8 C38 H38B 108.9 . . ?
C37 C38 H38A 108.9 . . ?
C37 C38 H38B 108.9 . . ?
H38A C38 H38B 107.7 . . ?
O8 C39 H39A 110.6 . . ?
O8 C39 H39B 110.6 . . ?
O8 C39 C40 105.9(14) . . ?
H39A C39 H39B 108.7 . . ?
C40 C39 H39A 110.6 . . ?
C40 C39 H39B 110.6 . . ?
O7 C40 C39 114.3(14) . . ?
O7 C40 H40A 108.7 . . ?
O7 C40 H40B 108.7 . . ?
C39 C40 H40A 108.7 . . ?
C39 C40 H40B 108.7 . . ?
H40A C40 H40B 107.6 . . ?
O7 C41 H41A 109.1 . . ?
O7 C41 H41B 109.1 . . ?
O7 C41 C42 112.6(16) . . ?
H41A C41 H41B 107.8 . . ?
C42 C41 H41A 109.1 . . ?
C42 C41 H41B 109.1 . . ?
N4 C42 C41 130(2) . . ?
N4 C42 H42A 104.7 . . ?
N4 C42 H42B 104.7 . . ?
C41 C42 H42A 104.7 . . ?
C41 C42 H42B 104.7 . . ?
H42A C42 H42B 105.7 . . ?
N4 C43 H43A 107.3 . . ?
N4 C43 H43B 107.3 . . ?
N4 C43 C44 120(2) . . ?
H43A C43 H43B 106.9 . . ?
C44 C43 H43A 107.3 . . ?
C44 C43 H43B 107.3 . . ?
K1 C44 H44A 152.1 . . ?
K1 C44 H44B 94.4 . . ?
O9 C44 K1 49.3(11) . . ?
O9 C44 C43 126(2) . . ?
O9 C44 H44A 105.9 . . ?
O9 C44 H44B 105.9 . . ?
C43 C44 K1 85.6(15) . . ?
C43 C44 H44A 105.9 . . ?
C43 C44 H44B 105.9 . . ?
H44A C44 H44B 106.2 . . ?
O9 C45 H45A 108.2 . . ?
O9 C45 H45B 108.2 . . ?
O9 C45 C46 116(2) . . ?
H45A C45 H45B 107.4 . . ?
C46 C45 H45A 108.2 . . ?
C46 C45 H45B 108.2 . . ?
O10 C46 C45 106.7(19) . . ?
O10 C46 H46A 110.4 . . ?
O10 C46 H46B 110.4 . . ?
C45 C46 H46A 110.4 . . ?
C45 C46 H46B 110.4 . . ?
H46A C46 H46B 108.6 . . ?
O10 C47 H47A 110.0 . . ?
O10 C47 H47B 110.0 . . ?
O10 C47 C48 108(2) . . ?
H47A C47 H47B 108.4 . . ?
C48 C47 H47A 110.0 . . ?
C48 C47 H47B 110.0 . . ?
N5 C48 C47 108.6(18) . . ?
N5 C48 H48A 110.0 . . ?
N5 C48 H48B 110.0 . . ?
C47 C48 H48A 110.0 . . ?
C47 C48 H48B 110.0 . . ?
H48A C48 H48B 108.4 . . ?

loop_
_geom_bond_atom_site_label_1
_geom_bond_atom_site_label_2
_geom_bond_distance
_geom_bond_site_symmetry_2
_geom_bond_publ_flag
U1 U1 3.9213(4) 2_666 ?
U1 Si6 3.119(4) . ?
U1 O1 2.237(5) . ?
U1 N1 2.184(11) . ?
U1 N1 2.355(12) 2_666 ?
U1 N2 2.424(7) . ?
U1 N3 2.375(6) . ?
U1 C30 2.497(16) . ?
U1 C30 2.962(12) 2_666 ?
Si1 O1 1.582(5) . ?
Si1 O2 1.638(6) . ?
Si1 O3 1.634(5) . ?
Si1 O4 1.620(6) . ?
Si2 N2 1.694(9) . ?
Si2 C16 1.707(18) . ?
Si2 C17 1.838(17) . ?
Si2 C18 1.871(14) . ?
Si3 N2 1.705(10) . ?
Si3 C19 1.871(11) . ?
Si3 C20 1.903(13) . ?
Si3 C21 1.884(13) . ?
Si4 N3 1.698(6) . ?
Si4 C22 1.886(9) . ?
Si4 C23 1.870(10) . ?
Si4 C24 1.877(10) . ?
Si5 N3 1.808(7) . ?
Si5 C25 1.904(13) . ?
Si5 C26 1.871(13) . ?
Si5 C27 1.890(13) . ?
Si6 N3 1.670(7) . ?
Si6 C28 1.886(12) . ?
Si6 C29 1.898(13) . ?
Si6 C30 1.859(12) . ?
O2 C1 1.417(11) . ?
O3 C5 1.421(11) . ?
O4 C9 1.444(10) . ?
N1 H1 0.8800 . ?
C1 C2 1.538(18) . ?
C1 C3 1.47(2) . ?
C1 C4 1.542(17) . ?
C2 H2A 0.9800 . ?
C2 H2B 0.9800 . ?
C2 H2C 0.9800 . ?
C3 H3A 0.9800 . ?
C3 H3B 0.9800 . ?
C3 H3C 0.9800 . ?
C4 H4A 0.9800 . ?
C4 H4B 0.9800 . ?
C4 H4C 0.9800 . ?
C5 C6 1.533(14) . ?
C5 C7 1.536(14) . ?
C5 C8 1.483(15) . ?
C6 H6A 0.9800 . ?
C6 H6B 0.9800 . ?
C6 H6C 0.9800 . ?
C7 H7A 0.9800 . ?
C7 H7B 0.9800 . ?
C7 H7C 0.9800 . ?
C8 H8A 0.9800 . ?
C8 H8B 0.9800 . ?
C8 H8C 0.9800 . ?
C9 C10 1.532(13) . ?
C9 C11 1.472(14) . ?
C9 C12 1.551(13) . ?
C9 C13 1.463(14) . ?
C9 C14 1.573(13) . ?
C9 C15 1.541(14) . ?
C10 H10A 0.9800 . ?
C10 H10B 0.9800 . ?
C10 H10C 0.9800 . ?
C11 H11A 0.9800 . ?
C11 H11B 0.9800 . ?
C11 H11C 0.9800 . ?
C12 H12A 0.9800 . ?
C12 H12B 0.9800 . ?
C12 H12C 0.9800 . ?
C13 H13A 0.9800 . ?
C13 H13B 0.9800 . ?
C13 H13C 0.9800 . ?
C14 H14A 0.9800 . ?
C14 H14B 0.9800 . ?
C14 H14C 0.9800 . ?
C15 H15A 0.9800 . ?
C15 H15B 0.9800 . ?
C15 H15C 0.9800 . ?
C16 H16A 0.9800 . ?
C16 H16B 0.9800 . ?
C16 H16C 0.9800 . ?
C17 H17A 0.9800 . ?
C17 H17B 0.9800 . ?
C17 H17C 0.9800 . ?
C18 H18A 0.9800 . ?
C18 H18B 0.9800 . ?
C18 H18C 0.9800 . ?
C19 H19A 0.9800 . ?
C19 H19B 0.9800 . ?
C19 H19C 0.9800 . ?
C20 H20A 0.9800 . ?
C20 H20B 0.9800 . ?
C20 H20C 0.9800 . ?
C21 H21A 0.9800 . ?
C21 H21B 0.9800 . ?
C21 H21C 0.9800 . ?
C22 H22A 0.9800 . ?
C22 H22B 0.9800 . ?
C22 H22C 0.9800 . ?
C23 H23A 0.9800 . ?
C23 H23B 0.9800 . ?
C23 H23C 0.9800 . ?
C24 H24A 0.9800 . ?
C24 H24B 0.9800 . ?
C24 H24C 0.9800 . ?
C25 H25A 0.9800 . ?
C25 H25B 0.9800 . ?
C25 H25C 0.9800 . ?
C26 H26A 0.9800 . ?
C26 H26B 0.9800 . ?
C26 H26C 0.9800 . ?
C27 H27A 0.9800 . ?
C27 H27B 0.9800 . ?
C27 H27C 0.9800 . ?
C28 H28A 0.9800 . ?
C28 H28B 0.9800 . ?
C28 H28C 0.9800 . ?
C29 H29A 0.9800 . ?
C29 H29B 0.9800 . ?
C29 H29C 0.9800 . ?
C30 H30A 0.9900 . ?
C30 H30B 0.9900 . ?
K1 O5 2.861(10) . ?
K1 O6 2.810(11) . ?
K1 O7 2.823(12) . ?
K1 O8 2.811(10) . ?
K1 O9 2.773(15) . ?
K1 O10 2.799(14) . ?
K1 N4 2.994(17) . ?
K1 N5 3.015(17) . ?
K1 C44 3.46(2) . ?
O5 C32 1.384(13) . ?
O5 C33 1.375(12) . ?
O6 C34 1.369(12) . ?
O6 C35 1.394(13) . ?
O7 C40 1.352(12) . ?
O7 C41 1.359(12) . ?
O8 C38 1.380(13) . ?
O8 C39 1.371(12) . ?
O9 C44 1.355(14) . ?
O9 C45 1.312(13) . ?
O10 C46 1.343(14) . ?
O10 C47 1.370(14) . ?
N4 C31 1.454(15) . ?
N4 C42 1.401(15) . ?
N4 C43 1.433(15) . ?
N5 C36 1.448(15) . ?
N5 C37 1.472(15) . ?
N5 C48 1.439(16) . ?
C31 H31A 0.9900 . ?
C31 H31B 0.9900 . ?
C31 C32 1.477(15) . ?
C32 H32A 0.9900 . ?
C32 H32B 0.9900 . ?
C33 H33A 0.9900 . ?
C33 H33B 0.9900 . ?
C33 C34 1.451(14) . ?
C34 H34A 0.9900 . ?
C34 H34B 0.9900 . ?
C35 H35A 0.9900 . ?
C35 H35B 0.9900 . ?
C35 C36 1.483(16) . ?
C36 H36A 0.9900 . ?
C36 H36B 0.9900 . ?
C37 H37A 0.9900 . ?
C37 H37B 0.9900 . ?
C37 C38 1.448(15) . ?
C38 H38A 0.9900 . ?
C38 H38B 0.9900 . ?
C39 H39A 0.9900 . ?
C39 H39B 0.9900 . ?
C39 C40 1.467(15) . ?
C40 H40A 0.9900 . ?
C40 H40B 0.9900 . ?
C41 H41A 0.9900 . ?
C41 H41B 0.9900 . ?
C41 C42 1.475(15) . ?
C42 H42A 0.9900 . ?
C42 H42B 0.9900 . ?
C43 H43A 0.9900 . ?
C43 H43B 0.9900 . ?
C43 C44 1.480(16) . ?
C44 H44A 0.9900 . ?
C44 H44B 0.9900 . ?
C45 H45A 0.9900 . ?
C45 H45B 0.9900 . ?
C45 C46 1.462(16) . ?
C46 H46A 0.9900 . ?
C46 H46B 0.9900 . ?
C47 H47A 0.9900 . ?
C47 H47B 0.9900 . ?
C47 C48 1.475(16) . ?
C48 H48A 0.9900 . ?
C48 H48B 0.9900 . ?

loop_
_geom_torsion_atom_site_label_1
_geom_torsion_atom_site_label_2
_geom_torsion_atom_site_label_3
_geom_torsion_atom_site_label_4
_geom_torsion
_geom_torsion_site_symmetry_1
_geom_torsion_site_symmetry_2
_geom_torsion_site_symmetry_3
_geom_torsion_site_symmetry_4
_geom_torsion_publ_flag
U1 Si6 N3 Si4 -166.7(9) . . . . ?
Si1 O2 C1 C2 157.0(9) . . . . ?
Si1 O2 C1 C3 -84.1(14) . . . . ?
Si1 O2 C1 C4 38.8(17) . . . . ?
Si1 O3 C5 C6 -160.4(8) . . . . ?
Si1 O3 C5 C7 83.5(10) . . . . ?
Si1 O3 C5 C8 -39.0(13) . . . . ?
Si1 O4 C9 C10 39.0(11) . . . . ?
Si1 O4 C9 C11 -86.4(11) . . . . ?
Si1 O4 C9 C12 152.7(9) . . . . ?
Si1 O4 C9 C13 90.3(12) . . . . ?
Si1 O4 C9 C14 -33.3(12) . . . . ?
Si1 O4 C9 C15 -145.7(9) . . . . ?
O1 Si1 O2 C1 158.1(11) . . . . ?
O1 Si1 O3 C5 74.9(8) . . . . ?
O1 Si1 O4 C9 48.9(8) . . . . ?
O2 Si1 O1 U1 -20.6(13) . . . . ?
O2 Si1 O3 C5 -166.8(7) . . . . ?
O2 Si1 O4 C9 -72.7(8) . . . . ?
O3 Si1 O1 U1 96.1(12) . . . . ?
O3 Si1 O2 C1 34.7(12) . . . . ?
O3 Si1 O4 C9 175.7(7) . . . . ?
O4 Si1 O1 U1 -143.3(12) . . . . ?
O4 Si1 O2 C1 -76.1(11) . . . . ?
O4 Si1 O3 C5 -51.7(8) . . . . ?
N3 Si6 C30 U1 4.1(6) . . . . ?
C16 Si2 N2 U1 4.7(10) . . . . ?
C16 Si2 N2 Si3 179.4(9) . . . . ?
C17 Si2 N2 U1 -100.7(9) . . . . ?
C17 Si2 N2 Si3 74.0(10) . . . . ?
C18 Si2 N2 U1 137.1(7) . . . . ?
C18 Si2 N2 Si3 -48.2(9) . . . . ?
C19 Si3 N2 U1 -109.8(5) . . . . ?
C19 Si3 N2 Si2 75.3(7) . . . . ?
C20 Si3 N2 U1 130.5(6) . . . . ?
C20 Si3 N2 Si2 -44.3(8) . . . . ?
C21 Si3 N2 U1 8.0(7) . . . . ?
C21 Si3 N2 Si2 -166.9(7) . . . . ?
C22 Si4 N3 U1 -120.6(5) . . . . ?
C22 Si4 N3 Si5 69.0(6) . . . . ?
C22 Si4 N3 Si6 43.9(9) . . . . ?
C23 Si4 N3 U1 -1.6(6) . . . . ?
C23 Si4 N3 Si5 -172.0(4) . . . . ?
C23 Si4 N3 Si6 162.9(7) . . . . ?
C24 Si4 N3 U1 116.6(6) . . . . ?
C24 Si4 N3 Si5 -53.8(6) . . . . ?
C24 Si4 N3 Si6 -78.9(9) . . . . ?
C25 Si5 N3 U1 -160.7(7) . . . . ?
C25 Si5 N3 Si4 9.4(8) . . . . ?
C26 Si5 N3 U1 80.1(8) . . . . ?
C26 Si5 N3 Si4 -109.8(8) . . . . ?
C27 Si5 N3 U1 -38.3(8) . . . . ?
C27 Si5 N3 Si4 131.7(8) . . . . ?
C28 Si6 N3 U1 118.9(7) . . . . ?
C28 Si6 N3 Si4 -47.7(10) . . . . ?
C28 Si6 C30 U1 -122.0(9) . . . . ?
C29 Si6 N3 U1 -120.9(7) . . . . ?
C29 Si6 N3 Si4 72.4(10) . . . . ?
C29 Si6 C30 U1 114.9(8) . . . . ?
C30 Si6 N3 U1 -4.3(6) . . . . ?
C30 Si6 N3 Si4 -171.0(8) . . . . ?
K1 O5 C32 C31 -53(2) . . . . ?
K1 O5 C33 C34 43.0(17) . . . . ?
K1 O6 C34 C33 49.1(15) . . . . ?
K1 O6 C35 C36 -57(2) . . . . ?
K1 O7 C40 C39 46.4(19) . . . . ?
K1 O7 C41 C42 -37(2) . . . . ?
K1 O8 C38 C37 -51(2) . . . . ?
K1 O8 C39 C40 49.3(15) . . . . ?
K1 O9 C44 C43 -42(3) . . . . ?
K1 O9 C45 C46 44(3) . . . . ?
K1 O10 C46 C45 39(3) . . . . ?
K1 O10 C47 C48 -60(2) . . . . ?
K1 N4 C31 C32 -27(2) . . . . ?
K1 N4 C42 C41 -18(3) . . . . ?
K1 N4 C43 C44 -19(3) . . . . ?
K1 N5 C36 C35 -57(2) . . . . ?
K1 N5 C37 C38 -47.6(18) . . . . ?
K1 N5 C48 C47 -51(2) . . . . ?
O5 C33 C34 O6 -62.6(18) . . . . ?
O6 C35 C36 N5 76(3) . . . . ?
O7 C41 C42 N4 40(4) . . . . ?
O8 C39 C40 O7 -65(2) . . . . ?
O9 C45 C46 O10 -54(4) . . . . ?
O10 C47 C48 N5 78(3) . . . . ?
N4 C31 C32 O5 56(3) . . . . ?
N4 C43 C44 K1 16(2) . . . . ?
N4 C43 C44 O9 46(4) . . . . ?
N5 C37 C38 O8 70(2) . . . . ?
C31 N4 C42 C41 -137(3) . . . . ?
C31 N4 C43 C44 99(3) . . . . ?
C32 O5 C33 C34 174.6(16) . . . . ?
C33 O5 C32 C31 175.0(17) . . . . ?
C34 O6 C35 C36 167.2(18) . . . . ?
C35 O6 C34 C33 -173.3(18) . . . . ?
C36 N5 C37 C38 69(2) . . . . ?
C36 N5 C48 C47 -170.1(18) . . . . ?
C37 N5 C36 C35 -172.9(16) . . . . ?
C37 N5 C48 C47 64(3) . . . . ?
C38 O8 C39 C40 -178.3(14) . . . . ?
C39 O8 C38 C37 176.0(16) . . . . ?
C40 O7 C41 C42 -174(2) . . . . ?
C41 O7 C40 C39 -175.5(17) . . . . ?
C42 N4 C31 C32 89(3) . . . . ?
C42 N4 C43 C44 -134(2) . . . . ?
C43 N4 C31 C32 -143(2) . . . . ?
C43 N4 C42 C41 97(3) . . . . ?
C44 O9 C45 C46 178(2) . . . . ?
C45 O9 C44 K1 -138(3) . . . . ?
C45 O9 C44 C43 -180(2) . . . . ?
C46 O10 C47 C48 159(2) . . . . ?
C47 O10 C46 C45 177(2) . . . . ?
C48 N5 C36 C35 62(3) . . . . ?
C48 N5 C37 C38 -162(2) . . . . ?

loop_
_exptl_oxdiff_crystal_face_indexfrac_h
_exptl_oxdiff_crystal_face_indexfrac_k
_exptl_oxdiff_crystal_face_indexfrac_l
_exptl_oxdiff_crystal_face_x
_exptl_oxdiff_crystal_face_y
_exptl_oxdiff_crystal_face_z
-0.0013 -0.0014 -0.9984 0.0685 0.0062 -0.0582
-0.0072 -1.0029 -1.9923 0.2143 0.0784 -0.0728
-0.0077 -1.9986 1.0076 0.0863 0.1259 0.1454
3.2720 -7.6850 -3.9310 0.6083 0.7937 -0.0063
-4.6390 4.4037 8.2598 -0.5440 -0.7107 0.4461
0.3216 9.4667 -4.6165 -0.4415 -0.5749 -0.6889
-5.6664 -4.6417 -2.3254 0.9594 -0.1255 0.2526
0.2310 2.5470 -11.7596 0.5891 -0.0781 -0.8043
-2.2172 -0.0176 -9.9531 0.8547 -0.1126 -0.5068
-4.0124 -2.1848 -7.1875 0.9730 -0.1277 -0.1922
4.6194 3.0042 5.8165 -0.9899 0.1298 0.0567
2.4214 0.2496 9.7112 -0.8720 0.1148 0.4759
3.8663 5.9079 -10.5457 -0.0370 -0.0213 -0.9991
1.7924 -3.2707 -9.6181 0.7710 0.4186 -0.4799
-0.5337 -7.4267 -3.7470 0.8722 0.4744 0.1195
-1.3638 4.2403 8.6966 -0.8164 -0.4434 0.3700
-0.2758 6.2705 6.0185 -0.8750 -0.4757 0.0899
-7.1329 3.5800 7.0460 -0.2030 -0.8457 0.4936
3.8786 -8.9680 2.6277 0.2118 0.8863 0.4119
4.8954 -8.4417 0.6697 0.2258 0.9439 0.2411
-8.9728 1.6138 3.3217 0.3470 -0.8375 0.4220
-8.4289 3.8324 -0.3095 0.3814 -0.9194 0.0962
5.7243 -6.3404 5.7444 -0.3483 0.8384 0.4192
8.4210 -3.8478 0.3374 -0.3815 0.9196 -0.0936
-7.9372 -1.9016 -0.6814 0.8120 -0.4973 0.3057
-6.2733 0.8205 -6.0516 0.8390 -0.5132 -0.1806
4.5521 -1.3009 8.4110 -0.8291 0.3944 0.3962
5.9976 0.1776 6.0306 -0.8933 0.4253 0.1455
2.9173 4.0393 6.5920 -0.9904 -0.0784 0.1137
-3.2872 -6.3103 -3.2255 0.9647 0.1792 0.1932
-1.5519 -3.7839 -7.8884 0.9529 0.1775 -0.2458

loop_
_smtbx_masks_void_nr
_smtbx_masks_void_average_x
_smtbx_masks_void_average_y
_smtbx_masks_void_average_z
_smtbx_masks_void_volume
_smtbx_masks_void_count_electrons
_smtbx_masks_void_content
1 -0.586 -0.939 0.000 778.9 108.6 '2.7 THF'
2 0.000 0.500 0.500 21.0 0.0 ?
